data_4065012
loop_
_publ_author_name
'Albahily, Khalid'
'Gambarotta, Sandro'
'Duchateau, Robbert'

_publ_section_title
;
 Ethylene Oligomerization Promoted by a Silylated-SNS Chromium System
;
_journal_issue 17
_journal_name_full Organometallics
_journal_page_first 4655
_journal_paper_doi 10.1021/om200505a
_journal_volume 30
_journal_year 2011
_chemical_formula_sum 'C21.5 H42 Cl2 Cr N S2 Si2'
_chemical_formula_weight 557.76
_chemical_name_systematic
; 
 ? 
;
_space_group_IT_number 14
_symmetry_cell_setting monoclinic
_symmetry_space_group_name_Hall '-P 2ybc'
_symmetry_space_group_name_H-M 'P 1 21/c 1'
_atom_sites_solution_hydrogens geom
_atom_sites_solution_primary direct
_atom_sites_solution_secondary difmap
_audit_creation_method SHELXL-97
_cell_angle_alpha 90.00
_cell_angle_beta 104.054(4)
_cell_angle_gamma 90.00
_cell_formula_units_Z 4
_cell_length_a 12.426(3)
_cell_length_b 18.116(5)
_cell_length_c 13.335(3)
_cell_measurement_reflns_used 167
_cell_measurement_temperature 203(2)
_cell_measurement_theta_max 23.28
_cell_measurement_theta_min 1.93
_cell_volume 2912.0(13)
_computing_cell_refinement 'SMART, Bruker (2000)'
_computing_data_collection 'SMART, Bruker (2000)'
_computing_data_reduction 'XPREP, Bruker (2000)'
_computing_molecular_graphics 'SHELXTL, Bruker (2000)'
_computing_publication_material 'SHELXTL, Bruker (2000)'
_computing_structure_refinement 'SHELXL-97 (Sheldrick, 1997)'
_computing_structure_solution 'SHELXS-97 (Sheldrick, 1990)'
_diffrn_ambient_temperature 203(2)
_diffrn_measured_fraction_theta_full 0.988
_diffrn_measured_fraction_theta_max 0.988
_diffrn_measurement_device_type 'CCD area detector'
_diffrn_measurement_method 'phi and omega scans'
_diffrn_radiation_monochromator graphite
_diffrn_radiation_source 'fine-focus sealed tube'
_diffrn_radiation_type MoK\a
_diffrn_radiation_wavelength 0.71073
_diffrn_reflns_av_R_equivalents 0.0315
_diffrn_reflns_av_sigmaI/netI 0.0213
_diffrn_reflns_limit_h_max 13
_diffrn_reflns_limit_h_min -13
_diffrn_reflns_limit_k_max 20
_diffrn_reflns_limit_k_min -20
_diffrn_reflns_limit_l_max 14
_diffrn_reflns_limit_l_min -14
_diffrn_reflns_number 24767
_diffrn_reflns_theta_full 23.28
_diffrn_reflns_theta_max 23.28
_diffrn_reflns_theta_min 1.93
_diffrn_standards_decay_% <1
_exptl_absorpt_coefficient_mu 0.812
_exptl_absorpt_correction_T_max 0.8289
_exptl_absorpt_correction_T_min 0.7697
_exptl_absorpt_correction_type multi-scan
_exptl_absorpt_process_details 'SADABS, Bruker (2000)'
_exptl_crystal_colour brown
_exptl_crystal_density_diffrn 1.272
_exptl_crystal_density_meas ?
_exptl_crystal_density_method 'not measured'
_exptl_crystal_description block
_exptl_crystal_F_000 1184
_exptl_crystal_size_max 0.34
_exptl_crystal_size_mid 0.28
_exptl_crystal_size_min 0.24
_refine_diff_density_max 0.737
_refine_diff_density_min -0.416
_refine_diff_density_rms 0.064
_refine_ls_extinction_method none
_refine_ls_goodness_of_fit_ref 1.069
_refine_ls_hydrogen_treatment constr
_refine_ls_matrix_type full
_refine_ls_number_parameters 251
_refine_ls_number_reflns 4144
_refine_ls_number_restraints 2
_refine_ls_restrained_S_all 1.072
_refine_ls_R_factor_all 0.0457
_refine_ls_R_factor_gt 0.0378
_refine_ls_shift/su_max 0.005
_refine_ls_shift/su_mean 0.001
_refine_ls_structure_factor_coef Fsqd
_refine_ls_weighting_details 'calc w=1/[\s^2^(Fo^2^)+(0.0418P)^2^+5.4807P] where P=(Fo^2^+2Fc^2^)/3'
_refine_ls_weighting_scheme calc
_refine_ls_wR_factor_gt 0.0970
_refine_ls_wR_factor_ref 0.1028
_reflns_number_gt 3593
_reflns_number_total 4144
_reflns_threshold_expression >2sigma(I)
_cod_data_source_file om200505a_si_001.cif
_cod_data_source_block sg3111
_cod_depositor_comments
;
The following automatic conversions were performed:

'_symmetry_cell_setting' value 'Monoclinic' changed to 'monoclinic'
according to /home/saulius/struct/CIF-dictionaries/cif_core.dic
dictionary named 'cif_core.dic' version 2.4.1 from 2010-06-29.

Automatic conversion script
Id: cif_fix_values 1715 2011-07-08 13:25:40Z adriana 

The following automatic conversions were performed:

'_exptl_crystal_density_meas' value 'n/a' was changed to '?' - the
value is perceived as not measured.

Automatic conversion script
Id: cif_fix_values 3008 2015-01-20 13:52:24Z robertas 
;
_cod_original_cell_volume 2912.2(13)
_cod_original_sg_symbol_H-M P2(1)/c
_cod_original_formula_sum 'C21.50 H42 Cl2 Cr N S2 Si2'
_cod_database_code 4065012

loop_
_symmetry_equiv_pos_as_xyz
'x, y, z'
'-x, y+1/2, -z+1/2'
'-x, -y, -z'
'x, -y-1/2, z-1/2'

loop_
_atom_site_label
_atom_site_type_symbol
_atom_site_fract_x
_atom_site_fract_y
_atom_site_fract_z
_atom_site_U_iso_or_equiv
_atom_site_adp_type
_atom_site_occupancy
_atom_site_symmetry_multiplicity
_atom_site_calc_flag
_atom_site_refinement_flags
_atom_site_disorder_assembly
_atom_site_disorder_group
Cr1 Cr 0.91958(4) 0.08696(3) 0.99178(4) 0.02554(16) Uani 1 1 d . . .
N1 N 0.7789(2) 0.11017(15) 1.0304(2) 0.0314(7) Uani 1 1 d . . .
Cl1 Cl 1.08298(7) 0.03972(4) 0.94627(6) 0.0288(2) Uani 1 1 d . . .
Cl2 Cl 0.94342(8) 0.20335(4) 0.93314(6) 0.0356(2) Uani 1 1 d . . .
S1 S 1.02787(8) 0.11875(5) 1.16838(7) 0.0336(2) Uani 1 1 d . . .
S2 S 0.80017(7) 0.04793(5) 0.82696(6) 0.0298(2) Uani 1 1 d . . .
Si1 Si 0.78138(9) 0.11017(6) 1.15936(7) 0.0349(2) Uani 1 1 d . . .
Si2 Si 0.66665(8) 0.13825(6) 0.93619(8) 0.0343(2) Uani 1 1 d . . .
C1 C 1.1175(3) 0.1998(2) 1.1725(3) 0.0393(9) Uani 1 1 d . . .
H1A H 1.0718 0.2403 1.1343 0.047 Uiso 1 1 calc R . .
C2 C 1.2091(4) 0.1830(3) 1.1187(4) 0.0584(12) Uani 1 1 d . . .
H2A H 1.1765 0.1688 1.0469 0.070 Uiso 1 1 calc R . .
H2B H 1.2539 0.1417 1.1534 0.070 Uiso 1 1 calc R . .
C3 C 1.2825(5) 0.2507(4) 1.1211(5) 0.0863(18) Uani 1 1 d . . .
H3A H 1.2392 0.2903 1.0802 0.104 Uiso 1 1 calc R . .
H3B H 1.3439 0.2383 1.0899 0.104 Uiso 1 1 calc R . .
C4 C 1.3290(5) 0.2776(4) 1.2318(5) 0.0912(19) Uani 1 1 d . . .
H4A H 1.3786 0.2399 1.2709 0.109 Uiso 1 1 calc R . .
H4B H 1.3724 0.3226 1.2308 0.109 Uiso 1 1 calc R . .
C5 C 1.2368(5) 0.2933(3) 1.2850(4) 0.0758(16) Uani 1 1 d . . .
H5A H 1.1915 0.3344 1.2500 0.091 Uiso 1 1 calc R . .
H5B H 1.2690 0.3080 1.3567 0.091 Uiso 1 1 calc R . .
C6 C 1.1631(4) 0.2252(2) 1.2834(3) 0.0541(11) Uani 1 1 d . . .
H6A H 1.2066 0.1854 1.3239 0.065 Uiso 1 1 calc R . .
H6B H 1.1017 0.2373 1.3148 0.065 Uiso 1 1 calc R . .
C7 C 0.9182(3) 0.1539(2) 1.2235(3) 0.0451(10) Uani 1 1 d . . .
H7A H 0.9128 0.2075 1.2145 0.054 Uiso 1 1 calc R . .
H7B H 0.9360 0.1433 1.2978 0.054 Uiso 1 1 calc R . .
C8 C 0.6737(4) 0.1707(3) 1.1942(4) 0.0599(12) Uani 1 1 d . . .
H8A H 0.6005 0.1513 1.1630 0.090 Uiso 1 1 calc R . .
H8B H 0.6800 0.2203 1.1689 0.090 Uiso 1 1 calc R . .
H8C H 0.6849 0.1718 1.2688 0.090 Uiso 1 1 calc R . .
C9 C 0.7660(4) 0.0177(2) 1.2166(3) 0.0443(10) Uani 1 1 d . . .
H9A H 0.6951 -0.0036 1.1819 0.066 Uiso 1 1 calc R . .
H9B H 0.7695 0.0232 1.2897 0.066 Uiso 1 1 calc R . .
H9C H 0.8254 -0.0145 1.2078 0.066 Uiso 1 1 calc R . .
C10 C 0.6296(4) 0.2377(2) 0.9407(3) 0.0537(11) Uani 1 1 d . . .
H10A H 0.6091 0.2479 1.0051 0.081 Uiso 1 1 calc R . .
H10B H 0.5676 0.2490 0.8830 0.081 Uiso 1 1 calc R . .
H10C H 0.6928 0.2679 0.9366 0.081 Uiso 1 1 calc R . .
C11 C 0.5399(4) 0.0822(3) 0.9329(4) 0.0634(13) Uani 1 1 d . . .
H11A H 0.5184 0.0881 0.9977 0.095 Uiso 1 1 calc R . .
H11B H 0.5553 0.0306 0.9230 0.095 Uiso 1 1 calc R . .
H11C H 0.4800 0.0989 0.8764 0.095 Uiso 1 1 calc R . .
C12 C 0.7049(3) 0.1242(2) 0.8085(3) 0.0368(8) Uani 1 1 d . . .
H12A H 0.6386 0.1130 0.7537 0.044 Uiso 1 1 calc R . .
H12B H 0.7398 0.1687 0.7892 0.044 Uiso 1 1 calc R . .
C13 C 0.8614(3) 0.04814(18) 0.7147(3) 0.0310(8) Uani 1 1 d . . .
H13A H 0.9311 0.0195 0.7347 0.037 Uiso 1 1 calc R . .
C14 C 0.8913(4) 0.1226(2) 0.6779(3) 0.0444(10) Uani 1 1 d . . .
H14A H 0.9435 0.1480 0.7344 0.053 Uiso 1 1 calc R . .
H14B H 0.8245 0.1531 0.6568 0.053 Uiso 1 1 calc R . .
C15 C 0.9445(4) 0.1122(2) 0.5861(3) 0.0489(10) Uani 1 1 d . . .
H15A H 0.9612 0.1606 0.5608 0.059 Uiso 1 1 calc R . .
H15B H 1.0145 0.0852 0.6091 0.059 Uiso 1 1 calc R . .
C16 C 0.8683(4) 0.0702(2) 0.4993(3) 0.0486(10) Uani 1 1 d . . .
H16A H 0.9055 0.0627 0.4431 0.058 Uiso 1 1 calc R . .
H16B H 0.8011 0.0993 0.4721 0.058 Uiso 1 1 calc R . .
C17 C 0.8366(3) -0.0040(2) 0.5362(3) 0.0455(10) Uani 1 1 d . . .
H17A H 0.9028 -0.0351 0.5567 0.055 Uiso 1 1 calc R . .
H17B H 0.7840 -0.0288 0.4795 0.055 Uiso 1 1 calc R . .
C18 C 0.7839(3) 0.0053(2) 0.6281(3) 0.0399(9) Uani 1 1 d . . .
H18A H 0.7134 0.0318 0.6058 0.048 Uiso 1 1 calc R . .
H18B H 0.7687 -0.0434 0.6536 0.048 Uiso 1 1 calc R . .
C19 C 0.4914(7) -0.0229(4) 0.5615(4) 0.065(3) Uiso 0.50 1 d PGD A -1
C20 C 0.4626(7) 0.0513(4) 0.5588(6) 0.088(4) Uiso 0.50 1 d PGD A -1
H20A H 0.4392 0.0724 0.6143 0.105 Uiso 0.50 1 calc PR A -1
C21 C 0.4683(8) 0.0943(3) 0.4740(8) 0.103(4) Uiso 0.50 1 d PG A -1
H21A H 0.4488 0.1445 0.4721 0.124 Uiso 0.50 1 calc PR A -1
C22 C 0.5029(9) 0.0631(5) 0.3918(6) 0.125(6) Uiso 0.50 1 d PG A -1
H22A H 0.5067 0.0922 0.3344 0.150 Uiso 0.50 1 calc PR A -1
C23 C 0.5317(7) -0.0111(5) 0.3945(4) 0.089(4) Uiso 0.50 1 d PG A -1
H23A H 0.5551 -0.0322 0.3390 0.107 Uiso 0.50 1 calc PR A -1
C24 C 0.5260(6) -0.0541(3) 0.4794(5) 0.054(2) Uiso 0.50 1 d PGD A -1
H24A H 0.5455 -0.1043 0.4812 0.065 Uiso 0.50 1 calc PR A -1
C25 C 0.4962(16) -0.0599(9) 0.6545(12) 0.144(7) Uiso 0.50 1 d PD A -1
H25A H 0.4694 -0.0277 0.7012 0.216 Uiso 0.50 1 calc PR A -1
H25B H 0.5723 -0.0739 0.6858 0.216 Uiso 0.50 1 calc PR A -1
H25C H 0.4503 -0.1038 0.6412 0.216 Uiso 0.50 1 calc PR A -1

loop_
_atom_site_aniso_label
_atom_site_aniso_U_11
_atom_site_aniso_U_22
_atom_site_aniso_U_33
_atom_site_aniso_U_23
_atom_site_aniso_U_13
_atom_site_aniso_U_12
Cr1 0.0326(3) 0.0203(3) 0.0225(3) -0.0003(2) 0.0042(2) 0.0019(2)
N1 0.0378(16) 0.0282(16) 0.0290(15) 0.0014(12) 0.0098(13) 0.0052(13)
Cl1 0.0344(4) 0.0231(4) 0.0290(4) 0.0007(3) 0.0079(3) 0.0008(3)
Cl2 0.0490(5) 0.0229(4) 0.0326(5) 0.0017(3) 0.0055(4) -0.0016(4)
S1 0.0447(5) 0.0228(4) 0.0287(5) -0.0023(3) 0.0001(4) -0.0013(4)
S2 0.0366(5) 0.0262(5) 0.0245(4) 0.0014(3) 0.0032(4) -0.0002(4)
Si1 0.0454(6) 0.0323(5) 0.0288(5) -0.0038(4) 0.0124(4) 0.0012(4)
Si2 0.0351(6) 0.0333(6) 0.0352(5) 0.0088(4) 0.0097(4) 0.0053(4)
C1 0.044(2) 0.0266(19) 0.041(2) -0.0018(16) -0.0026(17) -0.0049(16)
C2 0.051(3) 0.059(3) 0.062(3) -0.016(2) 0.009(2) -0.018(2)
C3 0.076(4) 0.101(5) 0.083(4) -0.025(3) 0.021(3) -0.048(3)
C4 0.076(4) 0.096(4) 0.090(4) -0.023(3) -0.002(3) -0.049(3)
C5 0.086(4) 0.060(3) 0.069(3) -0.023(3) -0.004(3) -0.028(3)
C6 0.062(3) 0.044(2) 0.047(2) -0.012(2) -0.005(2) -0.008(2)
C7 0.059(3) 0.043(2) 0.035(2) -0.0133(18) 0.0152(19) -0.0092(19)
C8 0.075(3) 0.059(3) 0.053(3) -0.010(2) 0.029(2) 0.018(2)
C9 0.059(3) 0.046(2) 0.032(2) 0.0016(17) 0.0178(18) -0.0045(19)
C10 0.066(3) 0.049(3) 0.052(3) 0.013(2) 0.025(2) 0.021(2)
C11 0.047(3) 0.080(3) 0.061(3) 0.022(3) 0.010(2) -0.011(2)
C12 0.039(2) 0.036(2) 0.0329(19) 0.0085(16) 0.0031(16) 0.0055(16)
C13 0.0367(19) 0.0281(19) 0.0262(17) -0.0017(14) 0.0040(15) 0.0024(15)
C14 0.070(3) 0.032(2) 0.034(2) -0.0013(16) 0.0162(19) -0.0077(19)
C15 0.071(3) 0.044(2) 0.036(2) 0.0020(18) 0.020(2) -0.011(2)
C16 0.058(3) 0.059(3) 0.029(2) 0.0002(19) 0.0118(18) 0.003(2)
C17 0.048(2) 0.054(3) 0.033(2) -0.0147(18) 0.0066(17) -0.0050(19)
C18 0.042(2) 0.044(2) 0.032(2) -0.0071(17) 0.0060(17) -0.0080(18)

loop_
_atom_type_symbol
_atom_type_description
_atom_type_scat_dispersion_real
_atom_type_scat_dispersion_imag
_atom_type_scat_source
C C 0.0033 0.0016 'International Tables Vol C Tables 4.2.6.8 and 6.1.1.4'
H H 0.0000 0.0000 'International Tables Vol C Tables 4.2.6.8 and 6.1.1.4'
N N 0.0061 0.0033 'International Tables Vol C Tables 4.2.6.8 and 6.1.1.4'
Cl Cl 0.1484 0.1585 'International Tables Vol C Tables 4.2.6.8 and 6.1.1.4'
Cr Cr 0.3209 0.6236 'International Tables Vol C Tables 4.2.6.8 and 6.1.1.4'
S S 0.1246 0.1234 'International Tables Vol C Tables 4.2.6.8 and 6.1.1.4'
Si Si 0.0817 0.0704 'International Tables Vol C Tables 4.2.6.8 and 6.1.1.4'

loop_
_geom_angle_atom_site_label_1
_geom_angle_atom_site_label_2
_geom_angle_atom_site_label_3
_geom_angle
_geom_angle_site_symmetry_1
_geom_angle_site_symmetry_3
N1 Cr1 Cl2 95.08(9) . .
N1 Cr1 Cl1 171.46(9) . .
Cl2 Cr1 Cl1 93.10(4) . .
N1 Cr1 S2 85.05(9) . .
Cl2 Cr1 S2 93.44(4) . .
Cl1 Cr1 S2 92.04(4) . .
N1 Cr1 Cl1 91.53(9) . 3_757
Cl2 Cr1 Cl1 173.20(4) . 3_757
Cl1 Cr1 Cl1 80.37(3) . 3_757
S2 Cr1 Cl1 88.70(3) . 3_757
N1 Cr1 S1 90.77(9) . .
Cl2 Cr1 S1 91.43(4) . .
Cl1 Cr1 S1 91.46(4) . .
S2 Cr1 S1 173.84(4) . .
Cl1 Cr1 S1 86.89(3) 3_757 .
Si1 N1 Si2 123.33(17) . .
Si1 N1 Cr1 117.30(16) . .
Si2 N1 Cr1 119.00(15) . .
Cr1 Cl1 Cr1 99.63(3) . 3_757
C7 S1 C1 102.57(18) . .
C7 S1 Cr1 100.29(13) . .
C1 S1 Cr1 113.55(12) . .
C12 S2 C13 106.05(16) . .
C12 S2 Cr1 97.87(12) . .
C13 S2 Cr1 116.89(12) . .
N1 Si1 C8 114.16(18) . .
N1 Si1 C9 115.54(16) . .
C8 Si1 C9 105.8(2) . .
N1 Si1 C7 104.49(16) . .
C8 Si1 C7 105.2(2) . .
C9 Si1 C7 111.2(2) . .
N1 Si2 C10 115.27(19) . .
N1 Si2 C11 112.85(18) . .
C10 Si2 C11 108.2(2) . .
N1 Si2 C12 106.38(15) . .
C10 Si2 C12 106.13(17) . .
C11 Si2 C12 107.5(2) . .
C2 C1 C6 112.1(3) . .
C2 C1 S1 110.2(3) . .
C6 C1 S1 110.5(3) . .
C1 C2 C3 110.1(4) . .
C2 C3 C4 111.2(5) . .
C5 C4 C3 111.2(5) . .
C4 C5 C6 111.1(4) . .
C1 C6 C5 109.7(4) . .
S1 C7 Si1 110.67(19) . .
S2 C12 Si2 106.37(17) . .
C14 C13 C18 111.7(3) . .
C14 C13 S2 116.7(2) . .
C18 C13 S2 107.8(2) . .
C13 C14 C15 109.6(3) . .
C16 C15 C14 111.2(4) . .
C15 C16 C17 111.2(3) . .
C16 C17 C18 111.0(3) . .
C13 C18 C17 110.4(3) . .
C20 C19 C24 120.0 . .
C20 C19 C25 116.2(7) . .
C24 C19 C25 123.3(7) . .
C21 C20 C19 120.0 . .
C20 C21 C22 120.0 . .
C23 C22 C21 120.0 . .
C22 C23 C24 120.0 . .
C23 C24 C19 120.0 . .

loop_
_geom_bond_atom_site_label_1
_geom_bond_atom_site_label_2
_geom_bond_distance
_geom_bond_site_symmetry_2
Cr1 N1 1.984(3) .
Cr1 Cl2 2.2930(11) .
Cr1 Cl1 2.4129(11) .
Cr1 S2 2.4390(11) .
Cr1 Cl1 2.4420(11) 3_757
Cr1 S1 2.4798(11) .
N1 Si1 1.713(3) .
N1 Si2 1.712(3) .
Cl1 Cr1 2.4420(11) 3_757
S1 C7 1.813(4) .
S1 C1 1.836(4) .
S2 C12 1.797(4) .
S2 C13 1.837(3) .
Si1 C8 1.874(4) .
Si1 C9 1.870(4) .
Si1 C7 1.883(4) .
Si2 C10 1.864(4) .
Si2 C11 1.866(4) .
Si2 C12 1.893(4) .
C1 C2 1.515(6) .
C1 C6 1.521(5) .
C2 C3 1.523(6) .
C3 C4 1.529(8) .
C4 C5 1.513(8) .
C5 C6 1.534(6) .
C13 C14 1.512(5) .
C13 C18 1.524(5) .
C14 C15 1.538(5) .
C15 C16 1.511(6) .
C16 C17 1.516(6) .
C17 C18 1.532(5) .
C19 C20 1.3900 .
C19 C24 1.3900 .
C19 C25 1.398(15) .
C20 C21 1.3900 .
C21 C22 1.3900 .
C22 C23 1.3900 .
C23 C24 1.3900 .

loop_
_geom_torsion_atom_site_label_1
_geom_torsion_atom_site_label_2
_geom_torsion_atom_site_label_3
_geom_torsion_atom_site_label_4
_geom_torsion
_geom_torsion_site_symmetry_1
_geom_torsion_site_symmetry_4
Cl2 Cr1 N1 Si1 -111.86(15) . .
Cl1 Cr1 N1 Si1 84.8(6) . .
S2 Cr1 N1 Si1 155.12(16) . .
Cl1 Cr1 N1 Si1 66.55(16) 3_757 .
S1 Cr1 N1 Si1 -20.35(16) . .
Cl2 Cr1 N1 Si2 61.43(17) . .
Cl1 Cr1 N1 Si2 -101.9(6) . .
S2 Cr1 N1 Si2 -31.59(16) . .
Cl1 Cr1 N1 Si2 -120.16(16) 3_757 .
S1 Cr1 N1 Si2 152.94(16) . .
N1 Cr1 Cl1 Cr1 -18.5(6) . 3_757
Cl2 Cr1 Cl1 Cr1 178.11(4) . 3_757
S2 Cr1 Cl1 Cr1 -88.33(4) . 3_757
Cl1 Cr1 Cl1 Cr1 0.0 3_757 3_757
S1 Cr1 Cl1 Cr1 86.59(4) . 3_757
N1 Cr1 S1 C7 -6.09(16) . .
Cl2 Cr1 S1 C7 89.01(14) . .
Cl1 Cr1 S1 C7 -177.85(14) . .
S2 Cr1 S1 C7 -53.3(4) . .
Cl1 Cr1 S1 C7 -97.58(14) 3_757 .
N1 Cr1 S1 C1 -114.78(16) . .
Cl2 Cr1 S1 C1 -19.68(14) . .
Cl1 Cr1 S1 C1 73.46(14) . .
S2 Cr1 S1 C1 -162.0(3) . .
Cl1 Cr1 S1 C1 153.73(14) 3_757 .
N1 Cr1 S2 C12 44.11(15) . .
Cl2 Cr1 S2 C12 -50.70(13) . .
Cl1 Cr1 S2 C12 -143.93(12) . .
Cl1 Cr1 S2 C12 135.75(13) 3_757 .
S1 Cr1 S2 C12 91.5(4) . .
N1 Cr1 S2 C13 156.62(15) . .
Cl2 Cr1 S2 C13 61.81(13) . .
Cl1 Cr1 S2 C13 -31.42(13) . .
Cl1 Cr1 S2 C13 -111.73(13) 3_757 .
S1 Cr1 S2 C13 -155.9(3) . .
Si2 N1 Si1 C8 -19.1(3) . .
Cr1 N1 Si1 C8 153.9(2) . .
Si2 N1 Si1 C9 104.0(2) . .
Cr1 N1 Si1 C9 -83.0(2) . .
Si2 N1 Si1 C7 -133.4(2) . .
Cr1 N1 Si1 C7 39.6(2) . .
Si1 N1 Si2 C10 64.7(3) . .
Cr1 N1 Si2 C10 -108.2(2) . .
Si1 N1 Si2 C11 -60.3(3) . .
Cr1 N1 Si2 C11 126.8(2) . .
Si1 N1 Si2 C12 -178.0(2) . .
Cr1 N1 Si2 C12 9.1(2) . .
C7 S1 C1 C2 -174.2(3) . .
Cr1 S1 C1 C2 -66.9(3) . .
C7 S1 C1 C6 61.4(3) . .
Cr1 S1 C1 C6 168.7(2) . .
C6 C1 C2 C3 -57.1(5) . .
S1 C1 C2 C3 179.3(4) . .
C1 C2 C3 C4 55.7(6) . .
C2 C3 C4 C5 -56.0(7) . .
C3 C4 C5 C6 56.2(7) . .
C2 C1 C6 C5 57.2(5) . .
S1 C1 C6 C5 -179.4(3) . .
C4 C5 C6 C1 -56.3(6) . .
C1 S1 C7 Si1 145.0(2) . .
Cr1 S1 C7 Si1 27.8(2) . .
N1 Si1 C7 S1 -42.9(2) . .
C8 Si1 C7 S1 -163.5(2) . .
C9 Si1 C7 S1 82.4(2) . .
C13 S2 C12 Si2 -167.21(17) . .
Cr1 S2 C12 Si2 -46.22(18) . .
N1 Si2 C12 S2 29.6(2) . .
C10 Si2 C12 S2 152.8(2) . .
C11 Si2 C12 S2 -91.6(2) . .
C12 S2 C13 C14 41.0(3) . .
Cr1 S2 C13 C14 -66.8(3) . .
C12 S2 C13 C18 -85.6(3) . .
Cr1 S2 C13 C18 166.6(2) . .
C18 C13 C14 C15 -57.1(4) . .
S2 C13 C14 C15 178.2(3) . .
C13 C14 C15 C16 56.9(5) . .
C14 C15 C16 C17 -56.8(5) . .
C15 C16 C17 C18 55.9(5) . .
C14 C13 C18 C17 56.9(4) . .
S2 C13 C18 C17 -173.7(3) . .
C16 C17 C18 C13 -55.5(4) . .
C24 C19 C20 C21 0.0 . .
C25 C19 C20 C21 172.5(12) . .
C19 C20 C21 C22 0.0 . .
C20 C21 C22 C23 0.0 . .
C21 C22 C23 C24 0.0 . .
C22 C23 C24 C19 0.0 . .
C20 C19 C24 C23 0.0 . .
C25 C19 C24 C23 -172.0(13) . .
